data_7031276
loop_
_publ_author_name
'Wang, Xiuli'
'Chang, Zhihan'
'Lin, Hongyan'
'Tian, Aixiang'
'Liu, Guocheng'
'Zhang, Juwen'

_publ_section_title
;
 Assembly and photocatalysis of two novel 3D Anderson-type
 polyoxometalate-based metal-organic frameworks constructed from isomeric
 bis(pyridylformyl)piperazine ligands.
;
_journal_issue 32
_journal_name_full 'Dalton transactions (Cambridge, England : 2003)'
_journal_page_first 12272
_journal_page_last 12278
_journal_paper_doi 10.1039/c4dt01211a
_journal_volume 43
_journal_year 2014
_chemical_formula_sum 'C16 H38 Cr Cu2 Mo6 N4 O34'
_chemical_formula_weight 1585.22
_chemical_name_systematic
; 
 ? 
;
_space_group_IT_number 2
_symmetry_cell_setting triclinic
_symmetry_space_group_name_Hall '-P 1'
_symmetry_space_group_name_H-M 'P -1'
_atom_sites_solution_hydrogens geom
_atom_sites_solution_primary direct
_atom_sites_solution_secondary difmap
_audit_creation_method SHELXL-97
_cell_angle_alpha 75.7970(10)
_cell_angle_beta 82.0180(10)
_cell_angle_gamma 71.7240(10)
_cell_formula_units_Z 1
_cell_length_a 7.6170(6)
_cell_length_b 10.4420(8)
_cell_length_c 13.8790(11)
_cell_measurement_reflns_used 3640
_cell_measurement_temperature 293(2)
_cell_measurement_theta_max 28.2176
_cell_measurement_theta_min 2.8454
_cell_volume 1013.86(14)
_computing_cell_refinement 'SMART (Bruker, 2001)'
_computing_data_collection 'SMART (Bruker, 2001)'
_computing_data_reduction 'SAINT+ (Bruker, 1999)'
_computing_molecular_graphics 'PLATON (Spek, 2003)'
_computing_publication_material 'SHELXTL (1998)'
_computing_structure_refinement 'SHELXL-97 (Sheldrick, 2008)'
_computing_structure_solution 'SHELXS-97 (Sheldrick, 2008)'
_diffrn_ambient_temperature 296(2)
_diffrn_measured_fraction_theta_full 0.990
_diffrn_measured_fraction_theta_max 0.990
_diffrn_measurement_device_type 'CCD area detector'
_diffrn_measurement_method 'phi and omega scans'
_diffrn_radiation_monochromator graphite
_diffrn_radiation_source 'fine-focus sealed tube'
_diffrn_radiation_type MoK\a
_diffrn_radiation_wavelength 0.71069
_diffrn_reflns_av_R_equivalents 0.0094
_diffrn_reflns_av_sigmaI/netI 0.0186
_diffrn_reflns_limit_h_max 9
_diffrn_reflns_limit_h_min -8
_diffrn_reflns_limit_k_max 11
_diffrn_reflns_limit_k_min -12
_diffrn_reflns_limit_l_max 15
_diffrn_reflns_limit_l_min -16
_diffrn_reflns_number 5132
_diffrn_reflns_theta_full 25.00
_diffrn_reflns_theta_max 25.00
_diffrn_reflns_theta_min 1.52
_exptl_absorpt_coefficient_mu 3.189
_exptl_absorpt_correction_T_max 0.661
_exptl_absorpt_correction_T_min 0.352
_exptl_absorpt_correction_type multi-scan
_exptl_absorpt_process_details SADABS
_exptl_crystal_colour 'DARK GREEN'
_exptl_crystal_density_diffrn 2.596
_exptl_crystal_density_method 'not measured'
_exptl_crystal_description BLOCK
_exptl_crystal_F_000 768
_exptl_crystal_size_max 0.34
_exptl_crystal_size_mid 0.32
_exptl_crystal_size_min 0.13
_refine_diff_density_max 1.327
_refine_diff_density_min -1.178
_refine_diff_density_rms 0.105
_refine_ls_extinction_method none
_refine_ls_goodness_of_fit_ref 1.048
_refine_ls_hydrogen_treatment constr
_refine_ls_matrix_type full
_refine_ls_number_parameters 286
_refine_ls_number_reflns 3528
_refine_ls_number_restraints 0
_refine_ls_restrained_S_all 1.048
_refine_ls_R_factor_all 0.0270
_refine_ls_R_factor_gt 0.0238
_refine_ls_shift/su_max 0.002
_refine_ls_shift/su_mean 0.000
_refine_ls_structure_factor_coef Fsqd
_refine_ls_weighting_details 'calc w=1/[\s^2^(Fo^2^)+(0.0320P)^2^+2.5733P] where P=(Fo^2^+2Fc^2^)/3'
_refine_ls_weighting_scheme calc
_refine_ls_wR_factor_gt 0.0619
_refine_ls_wR_factor_ref 0.0630
_reflns_number_gt 3217
_reflns_number_total 3528
_reflns_threshold_expression >2sigma(I)
_cod_data_source_file c4dt01211a2.cif
_cod_data_source_block compound2
_cod_depositor_comments
;
The following automatic conversions were performed:

'_symmetry_cell_setting' value 'Triclinic' changed to 'triclinic'
according to
/usr/data/users/saulius/crontab/automatic-downloads/rss-feeds/RSC/lib/dictionaries/cif_core.dic
dictionary named 'cif_core.dic' version 2.4.2 from 2011-04-26.

Automatic conversion script
Id: cif_fix_values 2281 2013-09-26 08:29:07Z andrius 

 Adding full bibliography for 7031275--7031276.cif.
;
_cod_database_code 7031276

loop_
_symmetry_equiv_pos_as_xyz
'x, y, z'
'-x, -y, -z'

loop_
_atom_site_label
_atom_site_type_symbol
_atom_site_fract_x
_atom_site_fract_y
_atom_site_fract_z
_atom_site_U_iso_or_equiv
_atom_site_adp_type
_atom_site_occupancy
_atom_site_symmetry_multiplicity
_atom_site_calc_flag
_atom_site_refinement_flags
Mo1 Mo 0.24762(4) 0.32527(3) 0.45438(2) 0.01341(9) Uani 1 1 d .
Cu1 Cu 0.84768(6) -0.46162(5) 0.23223(4) 0.01870(12) Uani 1 1 d .
O11 O 0.2980(4) 0.2572(3) 0.1978(2) 0.0240(6) Uani 1 1 d .
N1 N 1.0773(4) -0.4109(3) 0.1749(2) 0.0175(7) Uani 1 1 d .
Cr1 Cr 0.5000 0.0000 0.5000 0.01127(17) Uani 1 2 d S
C1 C 1.1644(5) -0.3677(4) 0.2319(3) 0.0184(8) Uani 1 1 d .
H1A H 1.1200 -0.3686 0.2979 0.022 Uiso 1 1 calc R
O1W O 0.9314(4) -0.6326(3) 0.1796(2) 0.0250(6) Uani 1 1 d .
Mo2 Mo 0.48467(4) 0.18483(3) 0.26950(2) 0.01349(9) Uani 1 1 d .
O8 O 0.6767(3) 0.0409(3) 0.38740(18) 0.0146(5) Uani 1 1 d .
C2 C 1.1447(6) -0.4126(4) 0.0797(3) 0.0241(9) Uani 1 1 d .
H2A H 1.0864 -0.4446 0.0399 0.029 Uiso 1 1 calc R
N2 N 1.5225(4) -0.1416(3) 0.0101(3) 0.0217(7) Uani 1 1 d .
O2W O 0.6629(4) -0.5255(4) 0.3271(2) 0.0348(8) Uani 1 1 d .
Mo3 Mo 0.74123(4) -0.13789(3) 0.31305(2) 0.01347(9) Uani 1 1 d .
O15 O 0.4690(3) 0.1652(2) 0.55316(18) 0.0138(5) Uani 1 1 d .
O3W O 0.9855(10) 0.0920(10) 0.4039(6) 0.177(4) Uani 1 1 d .
C3 C 1.2968(6) -0.3684(4) 0.0396(3) 0.0240(9) Uani 1 1 d .
H3A H 1.3402 -0.3698 -0.0262 0.029 Uiso 1 1 calc R
O4W O 1.2501(5) -0.2631(4) 0.4336(3) 0.0533(10) Uani 1 1 d .
O4 O 0.3146(3) 0.1263(2) 0.40723(18) 0.0140(5) Uani 1 1 d .
C4 C 1.3169(5) -0.3219(4) 0.1976(3) 0.0197(8) Uani 1 1 d .
H4A H 1.3736 -0.2918 0.2393 0.024 Uiso 1 1 calc R
O5 O 0.5302(3) -0.0039(3) 0.25403(19) 0.0166(5) Uani 1 1 d .
C5 C 1.3845(5) -0.3215(4) 0.0997(3) 0.0178(8) Uani 1 1 d .
O6 O 0.6679(4) 0.2284(3) 0.1980(2) 0.0229(6) Uani 1 1 d .
C6 C 1.5522(5) -0.2722(4) 0.0608(3) 0.0176(8) Uani 1 1 d .
O7 O 0.2906(4) 0.4527(3) 0.4978(2) 0.0248(6) Uani 1 1 d .
C7 C 1.3397(5) -0.0418(4) -0.0092(3) 0.0214(8) Uani 1 1 d .
H7A H 1.2435 -0.0836 0.0228 0.026 Uiso 1 1 calc R
H7B H 1.3245 -0.0150 -0.0802 0.026 Uiso 1 1 calc R
O2 O 0.0609(4) 0.4034(3) 0.3839(2) 0.0227(6) Uani 1 1 d .
C8 C 1.3219(6) 0.0851(4) 0.0311(3) 0.0228(9) Uani 1 1 d .
H8A H 1.2058 0.1545 0.0131 0.027 Uiso 1 1 calc R
H8B H 1.3215 0.0603 0.1032 0.027 Uiso 1 1 calc R
O9 O 0.4491(4) 0.3202(3) 0.34981(19) 0.0162(5) Uani 1 1 d .
O10 O 0.1229(3) 0.2351(3) 0.56894(19) 0.0176(6) Uani 1 1 d .
O1 O 0.7375(4) -0.2830(3) 0.2730(2) 0.0211(6) Uani 1 1 d .
O12 O 0.9163(4) -0.0864(3) 0.2423(2) 0.0241(6) Uani 1 1 d .
O3 O 1.7081(4) -0.3534(3) 0.0779(2) 0.0247(6) Uani 1 1 d .

loop_
_atom_site_aniso_label
_atom_site_aniso_U_11
_atom_site_aniso_U_22
_atom_site_aniso_U_33
_atom_site_aniso_U_23
_atom_site_aniso_U_13
_atom_site_aniso_U_12
Mo1 0.01367(17) 0.01024(16) 0.01575(17) -0.00276(12) -0.00050(12) -0.00290(12)
Cu1 0.0169(2) 0.0157(2) 0.0269(3) -0.0093(2) 0.0047(2) -0.00857(19)
O11 0.0253(15) 0.0195(14) 0.0266(15) -0.0061(12) -0.0081(12) -0.0021(12)
N1 0.0133(16) 0.0146(16) 0.0248(18) -0.0047(13) 0.0004(13) -0.0048(13)
Cr1 0.0103(4) 0.0104(4) 0.0134(4) -0.0038(3) -0.0002(3) -0.0027(3)
C1 0.018(2) 0.0169(19) 0.0180(19) -0.0001(15) -0.0014(15) -0.0045(16)
O1W 0.0258(16) 0.0189(14) 0.0343(17) -0.0129(12) -0.0004(13) -0.0075(12)
Mo2 0.01490(17) 0.01228(17) 0.01335(17) -0.00219(12) -0.00111(12) -0.00442(13)
O8 0.0154(13) 0.0123(12) 0.0159(13) -0.0029(10) 0.0003(10) -0.0044(10)
C2 0.023(2) 0.031(2) 0.025(2) -0.0117(18) 0.0006(17) -0.0156(18)
N2 0.0150(17) 0.0184(17) 0.0317(19) -0.0032(15) -0.0001(14) -0.0071(14)
O2W 0.0391(19) 0.051(2) 0.0291(17) -0.0152(15) 0.0114(14) -0.0352(17)
Mo3 0.01400(17) 0.01169(16) 0.01464(17) -0.00477(12) 0.00176(12) -0.00332(13)
O15 0.0156(13) 0.0123(12) 0.0144(13) -0.0048(10) 0.0009(10) -0.0046(10)
O3W 0.149(7) 0.269(10) 0.164(7) 0.054(7) -0.086(6) -0.178(8)
C3 0.026(2) 0.031(2) 0.019(2) -0.0074(17) 0.0028(17) -0.0140(18)
O4W 0.037(2) 0.051(2) 0.077(3) -0.003(2) -0.017(2) -0.0230(18)
O4 0.0145(13) 0.0127(13) 0.0138(13) -0.0022(10) -0.0009(10) -0.0030(10)
C4 0.018(2) 0.021(2) 0.023(2) -0.0053(16) -0.0040(16) -0.0079(16)
O5 0.0164(13) 0.0158(13) 0.0191(14) -0.0061(11) -0.0023(11) -0.0045(11)
C5 0.0147(19) 0.0143(18) 0.023(2) -0.0016(15) -0.0021(15) -0.0035(15)
O6 0.0252(15) 0.0235(15) 0.0205(14) -0.0039(12) 0.0051(12) -0.0111(12)
C6 0.019(2) 0.020(2) 0.0167(19) -0.0051(15) 0.0004(15) -0.0086(16)
O7 0.0326(17) 0.0175(14) 0.0268(16) -0.0102(12) 0.0012(13) -0.0079(13)
C7 0.017(2) 0.021(2) 0.027(2) -0.0035(17) -0.0016(16) -0.0078(16)
O2 0.0186(14) 0.0221(15) 0.0234(15) -0.0009(12) -0.0036(11) -0.0022(12)
C8 0.017(2) 0.022(2) 0.027(2) -0.0043(17) 0.0045(16) -0.0068(17)
O9 0.0194(14) 0.0148(13) 0.0190(13) -0.0082(11) 0.0031(11) -0.0098(11)
O10 0.0120(13) 0.0190(14) 0.0203(14) -0.0037(11) 0.0007(11) -0.0034(11)
O1 0.0233(15) 0.0177(14) 0.0223(14) -0.0087(11) 0.0011(11) -0.0036(12)
O12 0.0226(15) 0.0218(15) 0.0255(15) -0.0048(12) 0.0080(12) -0.0075(12)
O3 0.0176(15) 0.0237(15) 0.0289(16) -0.0018(12) -0.0024(12) -0.0032(12)

loop_
_atom_type_symbol
_atom_type_description
_atom_type_scat_dispersion_real
_atom_type_scat_dispersion_imag
_atom_type_scat_source
C C 0.0033 0.0016 'International Tables Vol C Tables 4.2.6.8 and 6.1.1.4'
H H 0.0000 0.0000 'International Tables Vol C Tables 4.2.6.8 and 6.1.1.4'
N N 0.0061 0.0033 'International Tables Vol C Tables 4.2.6.8 and 6.1.1.4'
O O 0.0106 0.0060 'International Tables Vol C Tables 4.2.6.8 and 6.1.1.4'
Cr Cr 0.3209 0.6236 'International Tables Vol C Tables 4.2.6.8 and 6.1.1.4'
Cu Cu 0.3201 1.2651 'International Tables Vol C Tables 4.2.6.8 and 6.1.1.4'
Mo Mo -1.6832 0.6857 'International Tables Vol C Tables 4.2.6.8 and 6.1.1.4'

loop_
_geom_angle_atom_site_label_1
_geom_angle_atom_site_label_2
_geom_angle_atom_site_label_3
_geom_angle
_geom_angle_site_symmetry_1
_geom_angle_site_symmetry_3
O2 Mo1 O7 106.66(14) . .
O2 Mo1 O10 97.61(12) . .
O7 Mo1 O10 102.62(12) . .
O2 Mo1 O9 100.16(12) . .
O7 Mo1 O9 93.88(12) . .
O10 Mo1 O9 151.11(11) . .
O2 Mo1 O4 94.47(12) . .
O7 Mo1 O4 156.54(12) . .
O10 Mo1 O4 84.11(10) . .
O9 Mo1 O4 72.00(9) . .
O2 Mo1 O15 163.23(11) . .
O7 Mo1 O15 88.71(11) . .
O10 Mo1 O15 71.91(10) . .
O9 Mo1 O15 85.10(10) . .
O4 Mo1 O15 71.86(9) . .
O2W Cu1 O1 85.84(13) . .
O2W Cu1 O1W 93.11(13) . .
O1 Cu1 O1W 172.52(12) . .
O2W Cu1 N1 161.76(14) . .
O1 Cu1 N1 91.56(12) . .
O1W Cu1 N1 91.71(12) . .
O2W Cu1 O3 107.67(12) . 1_455
O1 Cu1 O3 87.43(11) . 1_455
O1W Cu1 O3 85.83(11) . 1_455
N1 Cu1 O3 90.21(12) . 1_455
C1 N1 C2 118.4(3) . .
C1 N1 Cu1 118.4(3) . .
C2 N1 Cu1 123.1(3) . .
O8 Cr1 O8 180.0 . 2_656
O8 Cr1 O4 83.09(10) . .
O8 Cr1 O4 96.91(10) 2_656 .
O8 Cr1 O4 96.91(10) . 2_656
O8 Cr1 O4 83.09(10) 2_656 2_656
O4 Cr1 O4 180.0 . 2_656
O8 Cr1 O15 83.61(10) . 2_656
O8 Cr1 O15 96.39(10) 2_656 2_656
O4 Cr1 O15 95.71(10) . 2_656
O4 Cr1 O15 84.29(10) 2_656 2_656
O8 Cr1 O15 96.39(10) . .
O8 Cr1 O15 83.61(10) 2_656 .
O4 Cr1 O15 84.29(10) . .
O4 Cr1 O15 95.71(10) 2_656 .
O15 Cr1 O15 179.999(1) 2_656 .
N1 C1 C4 123.0(4) . .
O6 Mo2 O11 106.19(14) . .
O6 Mo2 O9 93.93(12) . .
O11 Mo2 O9 101.68(12) . .
O6 Mo2 O5 101.15(12) . .
O11 Mo2 O5 96.37(12) . .
O9 Mo2 O5 152.22(11) . .
O6 Mo2 O4 157.80(11) . .
O11 Mo2 O4 93.79(12) . .
O9 Mo2 O4 72.19(10) . .
O5 Mo2 O4 85.80(10) . .
O6 Mo2 O8 90.76(11) . .
O11 Mo2 O8 161.22(12) . .
O9 Mo2 O8 84.78(10) . .
O5 Mo2 O8 71.93(10) . .
O4 Mo2 O8 71.20(9) . .
Cr1 O8 Mo3 103.93(11) . .
Cr1 O8 Mo2 102.04(11) . .
Mo3 O8 Mo2 93.17(9) . .
N1 C2 C3 122.1(4) . .
C6 N2 C7 125.2(3) . .
C6 N2 C8 121.0(3) . 2_855
C7 N2 C8 113.8(3) . 2_855
O12 Mo3 O1 104.75(13) . .
O12 Mo3 O5 101.69(12) . .
O1 Mo3 O5 100.91(12) . .
O12 Mo3 O10 97.01(12) . 2_656
O1 Mo3 O10 97.45(12) . 2_656
O5 Mo3 O10 149.37(11) . 2_656
O12 Mo3 O8 90.35(12) . .
O1 Mo3 O8 164.76(11) . .
O5 Mo3 O8 73.53(10) . .
O10 Mo3 O8 82.38(10) 2_656 .
O12 Mo3 O15 158.73(12) . 2_656
O1 Mo3 O15 94.67(11) . 2_656
O5 Mo3 O15 82.68(10) . 2_656
O10 Mo3 O15 71.53(10) 2_656 2_656
O8 Mo3 O15 70.74(9) . 2_656
Cr1 O15 Mo1 100.55(10) . .
Cr1 O15 Mo3 101.71(10) . 2_656
Mo1 O15 Mo3 93.08(9) . 2_656
C2 C3 C5 118.7(4) . .
Cr1 O4 Mo1 103.28(11) . .
Cr1 O4 Mo2 103.65(11) . .
Mo1 O4 Mo2 96.03(9) . .
C1 C4 C5 118.7(4) . .
Mo3 O5 Mo2 116.68(13) . .
C4 C5 C3 119.0(4) . .
C4 C5 C6 119.5(3) . .
C3 C5 C6 121.5(3) . .
O3 C6 N2 123.9(3) . .
O3 C6 C5 118.8(3) . .
N2 C6 C5 117.3(3) . .
N2 C7 C8 109.7(3) . .
N2 C8 C7 110.0(3) 2_855 .
Mo2 O9 Mo1 115.77(12) . .
Mo1 O10 Mo3 118.89(13) . 2_656
Mo3 O1 Cu1 155.32(17) . .
C6 O3 Cu1 130.1(3) . 1_655

loop_
_geom_bond_atom_site_label_1
_geom_bond_atom_site_label_2
_geom_bond_distance
_geom_bond_site_symmetry_2
Mo1 O2 1.707(3) .
Mo1 O7 1.721(3) .
Mo1 O10 1.930(3) .
Mo1 O9 1.957(3) .
Mo1 O4 2.217(2) .
Mo1 O15 2.295(2) .
Cu1 O2W 1.950(3) .
Cu1 O1 1.976(3) .
Cu1 O1W 1.981(3) .
Cu1 N1 1.989(3) .
Cu1 O3 2.384(3) 1_455
O11 Mo2 1.713(3) .
N1 C1 1.334(5) .
N1 C2 1.353(5) .
Cr1 O8 1.971(2) .
Cr1 O8 1.971(2) 2_656
Cr1 O4 1.973(2) .
Cr1 O4 1.973(2) 2_656
Cr1 O15 1.974(2) 2_656
Cr1 O15 1.974(2) .
C1 C4 1.374(5) .
Mo2 O6 1.712(3) .
Mo2 O9 1.939(2) .
Mo2 O5 1.951(3) .
Mo2 O4 2.223(2) .
Mo2 O8 2.270(2) .
O8 Mo3 2.241(2) .
C2 C3 1.377(6) .
N2 C6 1.337(5) .
N2 C7 1.467(5) .
N2 C8 1.471(5) 2_855
Mo3 O12 1.690(3) .
Mo3 O1 1.747(3) .
Mo3 O5 1.899(3) .
Mo3 O10 1.944(3) 2_656
Mo3 O15 2.301(2) 2_656
O15 Mo3 2.301(2) 2_656
C3 C5 1.394(6) .
C4 C5 1.384(6) .
C5 C6 1.507(5) .
C6 O3 1.238(5) .
C7 C8 1.521(6) .
C8 N2 1.471(5) 2_855
O10 Mo3 1.944(3) 2_656
O3 Cu1 2.384(3) 1_655
